data_2102876
loop_
_publ_author_name
'Shao-Liang Zheng'
'Marc Messerschmidt'
'Philip Coppens'

_publ_section_title
;
Single-Crystal-to-Single-Crystal E->Z Isomerization
of Tiglic acid in a Supramolecular Framework
;
_journal_coeditor_code BK5051
_journal_issue 4
_journal_name_full 'Acta Crystallographica, Section B'
_journal_page_first 650
_journal_page_last 655
_journal_paper_doi 10.1107/S0108768107018538
_journal_volume 63
_journal_year 2007
_chemical_formula_sum 'C43 H59 O13.5'
_chemical_formula_weight 791.90
_chemical_melting_point ?
_chemical_name_common CECR-HTA-2MeOH-1.5H2O@90k-3h-exposure
_chemical_name_systematic
;
 ?
;
_space_group_IT_number 2
_symmetry_cell_setting triclinic
_symmetry_space_group_name_Hall '-P 1'
_symmetry_space_group_name_H-M 'P -1'
_atom_sites_solution_hydrogens geom
_atom_sites_solution_primary direct
_atom_sites_solution_secondary difmap
_audit_creation_method SHELXL-97
_cell_angle_alpha 108.5839(13)
_cell_angle_beta 109.2657(12)
_cell_angle_gamma 92.5600(13)
_cell_formula_units_Z 2
_cell_length_a 11.2902(4)
_cell_length_b 14.1299(6)
_cell_length_c 14.7991(6)
_cell_measurement_reflns_used 865
_cell_measurement_temperature 90(2)
_cell_measurement_theta_max 25
_cell_measurement_theta_min 2.5
_cell_volume 2082.65(14)
_computing_cell_refinement 'Bruker APEXII'
_computing_data_collection 'Bruker APEXII'
_computing_data_reduction 'Bruker SAINT'
_computing_molecular_graphics 'Bruker SHELXTL'
_computing_publication_material 'Bruker SHELXTL'
_computing_structure_refinement 'SHELXL-97 (Sheldrick, 1997)'
_computing_structure_solution 'SHELXS-97 (Sheldrick, 1990)'
_diffrn_ambient_temperature 90(2)
_diffrn_measured_fraction_theta_full 1.000
_diffrn_measured_fraction_theta_max 1.000
_diffrn_measurement_device_type 'CCD area detector'
_diffrn_measurement_method 'phi and omega scans'
_diffrn_radiation_monochromator graphite
_diffrn_radiation_source 'fine-focus sealed tube'
_diffrn_radiation_type MoK\a
_diffrn_radiation_wavelength 0.71073
_diffrn_reflns_av_R_equivalents 0.0321
_diffrn_reflns_av_sigmaI/netI 0.0518
_diffrn_reflns_limit_h_max 13
_diffrn_reflns_limit_h_min -13
_diffrn_reflns_limit_k_max 16
_diffrn_reflns_limit_k_min -16
_diffrn_reflns_limit_l_max 16
_diffrn_reflns_limit_l_min -17
_diffrn_reflns_number 16761
_diffrn_reflns_theta_full 25.00
_diffrn_reflns_theta_max 25.00
_diffrn_reflns_theta_min 1.54
_exptl_absorpt_coefficient_mu 0.093
_exptl_absorpt_correction_T_max 0.9925
_exptl_absorpt_correction_T_min 0.9870
_exptl_absorpt_correction_type empirical
_exptl_absorpt_process_details 'Blessing, R. (1995) Acta Crystallogr., A51, 33-38'
_exptl_crystal_colour 'pale yellow'
_exptl_crystal_density_diffrn 1.263
_exptl_crystal_density_method 'not measured'
_exptl_crystal_description block
_exptl_crystal_F_000 850
_exptl_crystal_size_max 0.14
_exptl_crystal_size_mid 0.10
_exptl_crystal_size_min 0.08
_refine_diff_density_max 0.479
_refine_diff_density_min -0.412
_refine_ls_extinction_method none
_refine_ls_goodness_of_fit_ref 1.173
_refine_ls_hydrogen_treatment mixed
_refine_ls_matrix_type full
_refine_ls_number_parameters 581
_refine_ls_number_reflns 7340
_refine_ls_number_restraints 7
_refine_ls_restrained_S_all 1.172
_refine_ls_R_factor_all 0.0885
_refine_ls_R_factor_gt 0.0561
_refine_ls_shift/su_max 0.003
_refine_ls_shift/su_mean 0.000
_refine_ls_structure_factor_coef Fsqd
_refine_ls_weighting_details 'calc w=1/[\s^2^(Fo^2^)+(0.0601P)^2^+1.1813P] where P=(Fo^2^+2Fc^2^)/3'
_refine_ls_weighting_scheme calc
_refine_ls_wR_factor_gt 0.1418
_refine_ls_wR_factor_ref 0.1573
_reflns_number_gt 5019
_reflns_number_total 7340
_reflns_threshold_expression >2sigma(I)
_cod_data_source_file bk5051.cif
_cod_depositor_comments
;
The following automatic conversions were performed:
'_symmetry_cell_setting' value 'Triclinic' changed to 'triclinic'
according to '/home/saulius/struct/CIF-dictionaries/cif_core.dic'
dictionary named 'cif_core.dic' version 2.4.1 from 2010-06-29.

Automatic conversion script
Id: cif_fix_enum 1527 2010-12-29 10:47:43Z saulius 

The following automatic conversions were performed:

'_chemical_melting_point' value 'not measured' was changed to '?' -
the value is undefined or not given.

Automatic conversion script
Id: cif_fix_values 1646 2011-03-28 12:23:43Z adriana 
;
_cod_original_sg_symbol_H-M P-1
_cod_original_formula_sum 'C43 H59 O13.50'
_cod_database_code 2102876

loop_
_symmetry_equiv_pos_as_xyz
'x, y, z'
'-x, -y, -z'

loop_
_atom_site_type_symbol
_atom_site_label
_atom_site_fract_x
_atom_site_fract_y
_atom_site_fract_z
_atom_site_U_iso_or_equiv
_atom_site_adp_type
_atom_site_calc_flag
_atom_site_refinement_flags
_atom_site_occupancy
_atom_site_disorder_assembly
_atom_site_disorder_group
O O1 -0.2315(2) 0.46510(15) -0.05426(16) 0.0238(5) Uani d . 1 . .
O O2 0.13606(18) 0.46880(16) 0.22163(15) 0.0266(5) Uani d . 1 . .
O O3 0.26250(18) 0.41100(15) 0.39645(16) 0.0252(5) Uani d . 1 . .
O O4 0.0091(2) 0.36463(16) 0.57923(14) 0.0279(5) Uani d . 1 . .
O O5 -0.24026(18) 0.38947(17) 0.51763(15) 0.0247(5) Uani d . 1 . .
O O6 -0.61908(18) 0.38957(15) 0.25527(16) 0.0250(5) Uani d . 1 . .
O O7 -0.73433(18) 0.34642(16) 0.05029(15) 0.0240(5) Uani d . 1 . .
O O8 -0.4898(2) 0.39368(16) -0.14886(16) 0.0270(5) Uani d . 1 . .
C C1 -0.2051(2) 0.3110(2) -0.01534(19) 0.0179(6) Uani d . 1 . .
C C2 -0.1641(2) 0.4121(2) 0.0037(2) 0.0193(6) Uani d . 1 . .
C C3 -0.0511(2) 0.4660(2) 0.0818(2) 0.0212(6) Uani d . 1 . .
H H3A -0.0255 0.5351 0.0931 0.025 Uiso calc R 1 . .
C C4 0.0248(2) 0.4189(2) 0.1435(2) 0.0204(6) Uani d . 1 . .
C C5 -0.0116(2) 0.3166(2) 0.1269(2) 0.0187(6) Uani d . 1 . .
C C6 -0.1259(2) 0.2660(2) 0.04806(19) 0.0178(6) Uani d . 1 . .
H H6A -0.1518 0.1969 0.0365 0.021 Uiso calc R 1 . .
C C7 0.0744(2) 0.2665(2) 0.1943(2) 0.0193(6) Uani d . 1 . .
H H7A 0.1639 0.2953 0.2083 0.023 Uiso calc R 1 . .
C C8 0.0589(2) 0.29459(19) 0.2981(2) 0.0189(6) Uani d . 1 . .
C C9 0.1491(2) 0.3611(2) 0.3889(2) 0.0209(6) Uani d . 1 . .
C C10 0.1303(3) 0.3841(2) 0.4812(2) 0.0237(6) Uani d . 1 . .
H H10A 0.1925 0.4306 0.5422 0.028 Uiso calc R 1 . .
C C11 0.0208(3) 0.3390(2) 0.4840(2) 0.0215(6) Uani d . 1 . .
C C12 -0.0705(2) 0.2695(2) 0.3964(2) 0.0201(6) Uani d . 1 . .
C C13 -0.0498(2) 0.2512(2) 0.3053(2) 0.0198(6) Uani d . 1 . .
H H13A -0.1135 0.2065 0.2440 0.024 Uiso calc R 1 . .
C C14 -0.1869(2) 0.2118(2) 0.3990(2) 0.0204(6) Uani d . 1 . .
H H14A -0.1718 0.2253 0.4728 0.024 Uiso calc R 1 . .
C C15 -0.3052(2) 0.2549(2) 0.3579(2) 0.0188(6) Uani d . 1 . .
C C16 -0.3270(2) 0.3445(2) 0.4196(2) 0.0196(6) Uani d . 1 . .
C C17 -0.4322(2) 0.3872(2) 0.3835(2) 0.0215(6) Uani d . 1 . .
H H17A -0.4463 0.4477 0.4271 0.026 Uiso calc R 1 . .
C C18 -0.5174(2) 0.3415(2) 0.2834(2) 0.0190(6) Uani d . 1 . .
C C19 -0.5005(2) 0.25107(19) 0.21841(19) 0.0172(6) Uani d . 1 . .
C C20 -0.3936(2) 0.2105(2) 0.2585(2) 0.0185(6) Uani d . 1 . .
H H20A -0.3803 0.1490 0.2156 0.022 Uiso calc R 1 . .
C C21 -0.5937(2) 0.20157(19) 0.10869(19) 0.0175(6) Uani d . 1 . .
H H21A -0.6798 0.2138 0.1098 0.021 Uiso calc R 1 . .
C C22 -0.5674(2) 0.25265(19) 0.03860(19) 0.0169(6) Uani d . 1 . .
C C23 -0.6392(2) 0.3233(2) 0.0109(2) 0.0193(6) Uani d . 1 . .
C C24 -0.6162(3) 0.3694(2) -0.0525(2) 0.0233(6) Uani d . 1 . .
H H24A -0.6677 0.4163 -0.0718 0.028 Uiso calc R 1 . .
C C25 -0.5174(2) 0.3469(2) -0.0879(2) 0.0211(6) Uani d . 1 . .
C C26 -0.4415(2) 0.27777(19) -0.06123(19) 0.0177(6) Uani d . 1 . .
C C27 -0.4690(2) 0.23274(19) 0.00200(19) 0.0175(6) Uani d . 1 . .
H H27A -0.4177 0.1858 0.0213 0.021 Uiso calc R 1 . .
C C28 -0.3320(2) 0.25415(19) -0.0995(2) 0.0187(6) Uani d . 1 . .
H H28A -0.3446 0.2815 -0.1560 0.022 Uiso calc R 1 . .
C C29 0.0596(3) 0.1514(2) 0.1419(2) 0.0234(6) Uani d . 1 . .
H H29A -0.0264 0.1194 0.1304 0.028 Uiso calc R 1 . .
H H29B 0.0674 0.1369 0.0743 0.028 Uiso calc R 1 . .
C C30 0.1589(3) 0.1050(2) 0.2051(2) 0.0315(7) Uani d . 1 . .
H H30A 0.2443 0.1390 0.2199 0.047 Uiso calc R 1 . .
H H30B 0.1499 0.0327 0.1666 0.047 Uiso calc R 1 . .
H H30C 0.1464 0.1135 0.2695 0.047 Uiso calc R 1 . .
C C31 -0.1986(3) 0.0971(2) 0.3487(2) 0.0257(6) Uani d . 1 . .
H H31A -0.2778 0.0630 0.3476 0.031 Uiso calc R 1 . .
H H31B -0.2044 0.0809 0.2770 0.031 Uiso calc R 1 . .
C C32 -0.0853(3) 0.0570(2) 0.4055(3) 0.0389(8) Uani d . 1 . .
H H32A -0.0069 0.0892 0.4051 0.058 Uiso calc R 1 . .
H H32B -0.0963 -0.0165 0.3716 0.058 Uiso calc R 1 . .
H H32C -0.0798 0.0724 0.4763 0.058 Uiso calc R 1 . .
C C33 -0.6016(2) 0.08657(19) 0.0663(2) 0.0200(6) Uani d . 1 . .
H H33A -0.5201 0.0713 0.0583 0.024 Uiso calc R 1 . .
H H33B -0.6132 0.0578 0.1162 0.024 Uiso calc R 1 . .
C C34 -0.7098(3) 0.0356(2) -0.0363(2) 0.0267(7) Uani d . 1 . .
H H34A -0.7910 0.0492 -0.0287 0.040 Uiso calc R 1 . .
H H34B -0.7104 -0.0376 -0.0595 0.040 Uiso calc R 1 . .
H H34C -0.6977 0.0624 -0.0867 0.040 Uiso calc R 1 . .
C C35 -0.3350(3) 0.1399(2) -0.1459(2) 0.0221(6) Uani d . 1 . .
H H35A -0.2621 0.1286 -0.1689 0.026 Uiso calc R 1 . .
H H35B -0.3247 0.1099 -0.0923 0.026 Uiso calc R 1 . .
C C36 -0.4574(3) 0.0860(2) -0.2358(2) 0.0304(7) Uani d . 1 . .
H H36A -0.5293 0.0922 -0.2124 0.046 Uiso calc R 1 . .
H H36B -0.4521 0.0143 -0.2647 0.046 Uiso calc R 1 . .
H H36C -0.4696 0.1168 -0.2882 0.046 Uiso calc R 1 . .
O O2S 0.8495(3) 0.7326(3) 0.3028(2) 0.0752(9) Uani d . 1 . .
H H2S 0.9066 0.7029 0.3486 0.113 Uiso d R 1 . .
C C2S 0.7624(2) 0.77789(19) 0.34678(19) 0.0601(11) Uani d . 1 . .
H H2S1 0.8095 0.8303 0.4136 0.090 Uiso calc R 1 . .
H H2S2 0.7109 0.7261 0.3554 0.090 Uiso calc R 1 . .
H H2S3 0.7067 0.8085 0.3017 0.090 Uiso calc R 1 . .
O O1W 0.2549(2) 0.55362(19) 0.76962(19) 0.0256(7) Uani d PR 0.60 A 1
H H1WA 0.1892 0.5043 0.7193 0.038 Uiso d PR 0.60 B 1
H H1WB 0.2426 0.5872 0.8299 0.038 Uiso d PR 0.60 C 1
O O2W 0.3117(5) 0.4678(4) 0.7609(3) 0.0612(13) Uani d P 0.60 D 2
H H2WA 0.2648 0.4088 0.7410 0.092 Uiso d PR 0.60 D 2
H H2WB 0.3162 0.4861 0.7073 0.092 Uiso d PR 0.60 D 2
O O3W 0.3705(5) 0.5356(5) 0.8311(5) 0.0202(13) Uani d P 0.30 E 3
H H3WA 0.2914 0.5248 0.8348 0.030 Uiso d PR 0.30 E 3
H H3WB 0.3716 0.5614 0.7813 0.030 Uiso d PR 0.30 E 3
H H1O -0.302(3) 0.435(2) -0.089(2) 0.030(9) Uiso d . 1 . .
H H2O 0.149(3) 0.530(3) 0.228(3) 0.052(12) Uiso d . 1 . .
H H3O 0.261(4) 0.405(3) 0.341(3) 0.060(13) Uiso d . 1 . .
H H4O -0.072(5) 0.375(3) 0.568(4) 0.091(16) Uiso d . 1 . .
H H5O -0.254(4) 0.442(3) 0.545(3) 0.052(13) Uiso d . 1 . .
H H6O -0.651(3) 0.374(2) 0.191(3) 0.029(9) Uiso d . 1 . .
H H7O -0.757(4) 0.394(3) 0.037(3) 0.064(14) Uiso d . 1 . .
H H8O -0.545(4) 0.424(3) -0.170(3) 0.064(13) Uiso d . 1 . .
O O9 0.1867(4) 0.6778(3) 0.2663(4) 0.0409(10) Uani d PD 0.743(6) F 1
O O10 0.2246(7) 0.8403(6) 0.3626(8) 0.0658(16) Uani d PD 0.743(6) F 1
H H10O 0.1410 0.8360 0.3165 0.099 Uiso d PR 0.743(6) F 1
C C41 0.2632(9) 0.7510(4) 0.3366(6) 0.0445(17) Uani d PD 0.743(6) F 1
C C42 0.3895(7) 0.7450(7) 0.4046(8) 0.049(2) Uani d PD 0.743(6) F 1
C C43 0.4514(6) 0.8251(5) 0.4860(5) 0.0627(18) Uani d PD 0.743(6) F 1
H H43A 0.4122 0.8837 0.4975 0.075 Uiso calc PR 0.743(6) F 1
C C44 0.5810(6) 0.8295(5) 0.5624(5) 0.0808(19) Uani d PD 0.743(6) F 1
H H44A 0.5725 0.8274 0.6255 0.121 Uiso calc PR 0.743(6) F 1
H H44B 0.6360 0.8925 0.5775 0.121 Uiso calc PR 0.743(6) F 1
H H44C 0.6186 0.7715 0.5337 0.121 Uiso calc PR 0.743(6) F 1
C C45 0.4391(13) 0.6457(7) 0.3673(9) 0.053(2) Uani d PD 0.743(6) F 1
H H45A 0.4774 0.6491 0.3176 0.080 Uiso calc PR 0.743(6) F 1
H H45B 0.3682 0.5888 0.3349 0.080 Uiso calc PR 0.743(6) F 1
H H45C 0.5032 0.6362 0.4257 0.080 Uiso calc PR 0.743(6) F 1
O O1S 0.0062(4) 0.8433(3) 0.2536(3) 0.0604(12) Uani d PD 0.737(5) G 1
H H1S -0.0550 0.7944 0.2627 0.091 Uiso d PR 0.737(5) G 1
C C1S -0.0244(9) 0.8007(5) 0.1417(6) 0.0561(19) Uani d PD 0.737(5) G 1
H H1S1 0.0236 0.8447 0.1218 0.084 Uiso calc PR 0.737(5) G 1
H H1S2 -0.1158 0.7960 0.1059 0.084 Uiso calc PR 0.737(5) G 1
H H1S3 -0.0012 0.7330 0.1233 0.084 Uiso calc PR 0.737(5) G 1
O O9B 0.2292(14) 0.6585(11) 0.2658(13) 0.0409(10) Uani d PD 0.257(6) F 2
O O10B 0.262(3) 0.826(2) 0.370(3) 0.0658(16) Uani d PD 0.257(6) F 2
H H10P 0.1884 0.8293 0.3322 0.099 Uiso d PR 0.257(6) F 2
C C41B 0.278(3) 0.7294(16) 0.3462(19) 0.0445(17) Uani d PD 0.257(6) F 2
C C42B 0.415(3) 0.731(2) 0.396(3) 0.049(2) Uani d PD 0.257(6) F 2
C C43B 0.505(2) 0.8013(14) 0.4719(16) 0.0627(18) Uani d PD 0.257(6) F 2
H H43B 0.5833 0.7806 0.5012 0.075 Uiso calc PR 0.257(6) F 2
C C44B 0.4958(18) 0.9141(14) 0.5187(14) 0.0808(19) Uani d PD 0.257(6) F 2
H H44D 0.4735 0.9437 0.4649 0.121 Uiso calc PR 0.257(6) F 2
H H44E 0.5779 0.9506 0.5717 0.121 Uiso calc PR 0.257(6) F 2
H H44F 0.4301 0.9196 0.5490 0.121 Uiso calc PR 0.257(6) F 2
C C45B 0.436(4) 0.621(3) 0.376(3) 0.053(2) Uani d PD 0.257(6) F 2
H H45D 0.3644 0.5823 0.3798 0.080 Uiso calc PR 0.257(6) F 2
H H45E 0.5152 0.6188 0.4277 0.080 Uiso calc PR 0.257(6) F 2
H H45F 0.4399 0.5916 0.3077 0.080 Uiso calc PR 0.257(6) F 2
O O1SB -0.030(2) 0.8260(11) 0.1607(15) 0.0604(12) Uani d PD 0.263(5) G 2
H H1SP -0.0672 0.8494 0.2031 0.091 Uiso d PR 0.263(5) G 2
C C1SB -0.0403(15) 0.7261(10) 0.1728(12) 0.0561(19) Uani d PD 0.263(5) G 2
H H1S4 -0.1282 0.7037 0.1637 0.084 Uiso calc PR 0.263(5) G 2
H H1S5 0.0166 0.7319 0.2413 0.084 Uiso calc PR 0.263(5) G 2
H H1S6 -0.0160 0.6767 0.1212 0.084 Uiso calc PR 0.263(5) G 2

loop_
_atom_site_aniso_label
_atom_site_aniso_U_11
_atom_site_aniso_U_22
_atom_site_aniso_U_33
_atom_site_aniso_U_12
_atom_site_aniso_U_13
_atom_site_aniso_U_23
O1 0.0225(11) 0.0211(11) 0.0301(12) 0.0048(9) 0.0065(10) 0.0148(9)
O2 0.0224(11) 0.0195(12) 0.0318(12) -0.0019(9) 0.0030(9) 0.0089(10)
O3 0.0210(10) 0.0300(12) 0.0235(11) -0.0001(8) 0.0100(9) 0.0065(9)
O4 0.0254(11) 0.0392(13) 0.0190(10) 0.0027(9) 0.0097(9) 0.0087(9)
O5 0.0249(11) 0.0264(12) 0.0175(10) 0.0039(9) 0.0056(9) 0.0028(9)
O6 0.0213(10) 0.0278(11) 0.0226(11) 0.0107(8) 0.0065(9) 0.0054(9)
O7 0.0243(11) 0.0252(12) 0.0322(12) 0.0114(9) 0.0166(9) 0.0150(10)
O8 0.0283(11) 0.0339(12) 0.0309(12) 0.0123(10) 0.0140(10) 0.0228(10)
C1 0.0199(14) 0.0203(14) 0.0180(14) 0.0052(11) 0.0121(12) 0.0071(12)
C2 0.0241(14) 0.0208(14) 0.0199(14) 0.0084(11) 0.0125(12) 0.0109(12)
C3 0.0246(14) 0.0168(14) 0.0253(15) 0.0038(11) 0.0124(13) 0.0083(12)
C4 0.0194(14) 0.0210(15) 0.0221(14) 0.0026(11) 0.0106(12) 0.0063(12)
C5 0.0195(14) 0.0228(15) 0.0180(14) 0.0065(11) 0.0115(12) 0.0072(12)
C6 0.0209(14) 0.0175(14) 0.0212(14) 0.0054(11) 0.0124(12) 0.0094(12)
C7 0.0184(13) 0.0205(14) 0.0211(14) 0.0043(11) 0.0092(12) 0.0078(12)
C8 0.0197(14) 0.0194(14) 0.0201(14) 0.0076(11) 0.0068(12) 0.0100(12)
C9 0.0164(13) 0.0228(15) 0.0244(15) 0.0046(11) 0.0081(12) 0.0085(12)
C10 0.0206(14) 0.0246(15) 0.0221(15) 0.0027(12) 0.0051(12) 0.0061(12)
C11 0.0226(14) 0.0245(15) 0.0205(14) 0.0074(12) 0.0099(12) 0.0091(12)
C12 0.0186(14) 0.0228(15) 0.0230(15) 0.0070(11) 0.0084(12) 0.0118(12)
C13 0.0176(13) 0.0211(14) 0.0205(14) 0.0066(11) 0.0050(12) 0.0087(12)
C14 0.0201(14) 0.0234(15) 0.0189(14) 0.0032(11) 0.0057(12) 0.0106(12)
C15 0.0188(13) 0.0215(15) 0.0208(14) 0.0022(11) 0.0099(12) 0.0108(12)
C16 0.0199(14) 0.0222(15) 0.0169(14) -0.0002(11) 0.0077(12) 0.0066(12)
C17 0.0219(14) 0.0221(15) 0.0215(15) 0.0054(12) 0.0118(12) 0.0046(12)
C18 0.0165(13) 0.0217(15) 0.0227(14) 0.0041(11) 0.0086(12) 0.0111(12)
C19 0.0179(13) 0.0174(14) 0.0194(14) 0.0008(11) 0.0090(12) 0.0086(11)
C20 0.0215(14) 0.0178(14) 0.0199(14) 0.0043(11) 0.0110(12) 0.0080(11)
C21 0.0160(13) 0.0177(14) 0.0202(14) 0.0025(10) 0.0082(11) 0.0069(11)
C22 0.0176(13) 0.0170(14) 0.0152(13) 0.0015(11) 0.0050(11) 0.0058(11)
C23 0.0180(13) 0.0188(14) 0.0230(14) 0.0030(11) 0.0094(12) 0.0078(12)
C24 0.0222(14) 0.0230(15) 0.0288(16) 0.0089(12) 0.0092(13) 0.0139(13)
C25 0.0213(14) 0.0231(15) 0.0212(14) 0.0027(12) 0.0074(12) 0.0113(12)
C26 0.0173(13) 0.0178(14) 0.0151(13) 0.0017(11) 0.0038(11) 0.0045(11)
C27 0.0183(13) 0.0153(14) 0.0163(13) 0.0025(10) 0.0035(11) 0.0052(11)
C28 0.0205(14) 0.0203(14) 0.0181(14) 0.0058(11) 0.0087(12) 0.0083(12)
C29 0.0262(15) 0.0214(15) 0.0250(15) 0.0067(12) 0.0112(13) 0.0088(12)
C30 0.0329(17) 0.0300(17) 0.0410(19) 0.0157(14) 0.0187(15) 0.0178(15)
C31 0.0258(15) 0.0240(16) 0.0267(16) 0.0045(12) 0.0067(13) 0.0112(13)
C32 0.0402(19) 0.0289(18) 0.045(2) 0.0114(14) 0.0064(16) 0.0177(16)
C33 0.0218(14) 0.0162(14) 0.0232(14) 0.0036(11) 0.0092(12) 0.0074(12)
C34 0.0267(15) 0.0230(15) 0.0275(16) 0.0039(12) 0.0086(13) 0.0066(13)
C35 0.0237(14) 0.0215(15) 0.0204(14) 0.0032(11) 0.0077(12) 0.0070(12)
C36 0.0333(17) 0.0268(16) 0.0260(16) 0.0031(13) 0.0077(14) 0.0061(13)
O2S 0.0633(18) 0.111(3) 0.073(2) 0.0332(18) 0.0253(16) 0.057(2)
C2S 0.044(2) 0.062(3) 0.067(3) 0.005(2) 0.008(2) 0.027(2)
O1W 0.0276(18) 0.0258(18) 0.0209(17) 0.0055(14) 0.0105(15) 0.0032(14)
O2W 0.084(3) 0.057(3) 0.042(3) 0.046(3) 0.009(3) 0.025(2)
O3W 0.013(3) 0.019(3) 0.021(3) 0.001(3) -0.004(3) 0.009(3)
O9 0.052(3) 0.026(2) 0.0396(15) 0.0113(17) 0.015(2) 0.0062(16)
O10 0.073(5) 0.049(3) 0.066(3) 0.018(2) 0.018(4) 0.015(2)
C41 0.080(4) 0.022(4) 0.037(3) -0.002(3) 0.022(2) 0.019(3)
C42 0.052(5) 0.061(4) 0.040(3) -0.004(3) 0.021(3) 0.022(3)
C43 0.063(5) 0.071(4) 0.048(3) -0.010(3) 0.022(3) 0.015(3)
C44 0.063(4) 0.095(5) 0.066(4) -0.004(3) 0.008(3) 0.022(4)
C45 0.061(3) 0.067(7) 0.044(3) -0.008(5) 0.028(2) 0.030(4)
O1S 0.079(3) 0.055(2) 0.053(2) 0.0196(19) 0.035(2) 0.015(2)
C1S 0.059(3) 0.044(4) 0.054(4) 0.011(3) 0.016(3) 0.006(3)
O9B 0.052(3) 0.026(2) 0.0396(15) 0.0113(17) 0.015(2) 0.0062(16)
O10B 0.073(5) 0.049(3) 0.066(3) 0.018(2) 0.018(4) 0.015(2)
C41B 0.080(4) 0.022(4) 0.037(3) -0.002(3) 0.022(2) 0.019(3)
C42B 0.052(5) 0.061(4) 0.040(3) -0.004(3) 0.021(3) 0.022(3)
C43B 0.063(5) 0.071(4) 0.048(3) -0.010(3) 0.022(3) 0.015(3)
C44B 0.063(4) 0.095(5) 0.066(4) -0.004(3) 0.008(3) 0.022(4)
C45B 0.061(3) 0.067(7) 0.044(3) -0.008(5) 0.028(2) 0.030(4)
O1SB 0.079(3) 0.055(2) 0.053(2) 0.0196(19) 0.035(2) 0.015(2)
C1SB 0.059(3) 0.044(4) 0.054(4) 0.011(3) 0.016(3) 0.006(3)

loop_
_atom_type_symbol
_atom_type_description
_atom_type_scat_dispersion_real
_atom_type_scat_dispersion_imag
_atom_type_scat_source
C C 0.0033 0.0016 'International Tables Vol C Tables 4.2.6.8 and 6.1.1.4'
H H 0.0000 0.0000 'International Tables Vol C Tables 4.2.6.8 and 6.1.1.4'
O O 0.0106 0.0060 'International Tables Vol C Tables 4.2.6.8 and 6.1.1.4'

loop_
_geom_angle_atom_site_label_1
_geom_angle_atom_site_label_2
_geom_angle_atom_site_label_3
_geom_angle
C2 O1 H1O 111(2)
C4 O2 H2O 111(3)
C9 O3 H3O 110(3)
C11 O4 H4O 105(3)
C16 O5 H5O 112(3)
C18 O6 H6O 111(2)
C23 O7 H7O 106(3)
C25 O8 H8O 112(3)
C2 C1 C6 116.6(2)
C2 C1 C28 120.9(2)
C6 C1 C28 122.5(2)
O1 C2 C3 115.5(2)
O1 C2 C1 122.6(2)
C3 C2 C1 121.9(2)
C2 C3 C4 119.9(2)
C2 C3 H3A 120.1
C4 C3 H3A 120.1
O2 C4 C3 122.1(2)
O2 C4 C5 117.4(2)
C3 C4 C5 120.5(2)
C6 C5 C4 117.4(2)
C6 C5 C7 123.3(2)
C4 C5 C7 119.3(2)
C5 C6 C1 123.7(2)
C5 C6 H6A 118.1
C1 C6 H6A 118.1
C5 C7 C8 111.3(2)
C5 C7 C29 113.4(2)
C8 C7 C29 112.0(2)
C5 C7 H7A 106.6
C8 C7 H7A 106.6
C29 C7 H7A 106.6
C9 C8 C13 116.4(2)
C9 C8 C7 123.7(2)
C13 C8 C7 119.9(2)
O3 C9 C10 114.2(2)
O3 C9 C8 124.4(2)
C10 C9 C8 121.4(2)
C11 C10 C9 119.8(3)
C11 C10 H10A 120.1
C9 C10 H10A 120.1
C10 C11 C12 121.3(2)
C10 C11 O4 116.7(2)
C12 C11 O4 122.0(2)
C11 C12 C13 116.9(2)
C11 C12 C14 122.3(2)
C13 C12 C14 120.8(2)
C12 C13 C8 124.1(3)
C12 C13 H13A 118.0
C8 C13 H13A 118.0
C15 C14 C31 114.8(2)
C15 C14 C12 110.4(2)
C31 C14 C12 111.8(2)
C15 C14 H14A 106.4
C31 C14 H14A 106.4
C12 C14 H14A 106.4
C16 C15 C20 117.2(2)
C16 C15 C14 119.8(2)
C20 C15 C14 123.0(2)
O5 C16 C17 121.0(2)
O5 C16 C15 117.8(2)
C17 C16 C15 121.2(2)
C16 C17 C18 120.0(2)
C16 C17 H17A 120.0
C18 C17 H17A 120.0
O6 C18 C17 115.4(2)
O6 C18 C19 123.4(2)
C17 C18 C19 121.1(2)
C20 C19 C18 116.8(2)
C20 C19 C21 122.3(2)
C18 C19 C21 121.0(2)
C15 C20 C19 123.7(2)
C15 C20 H20A 118.2
C19 C20 H20A 118.2
C19 C21 C33 113.4(2)
C19 C21 C22 111.4(2)
C33 C21 C22 112.2(2)
C19 C21 H21A 106.4
C33 C21 H21A 106.4
C22 C21 H21A 106.4
C27 C22 C23 117.0(2)
C27 C22 C21 121.8(2)
C23 C22 C21 121.2(2)
C24 C23 O7 121.2(2)
C24 C23 C22 121.5(2)
O7 C23 C22 117.4(2)
C23 C24 C25 119.6(2)
C23 C24 H24A 120.2
C25 C24 H24A 120.2
O8 C25 C24 121.0(2)
O8 C25 C26 117.9(2)
C24 C25 C26 121.1(2)
C27 C26 C25 117.2(2)
C27 C26 C28 122.0(2)
C25 C26 C28 120.8(2)
C26 C27 C22 123.6(2)
C26 C27 H27A 118.2
C22 C27 H27A 118.2
C1 C28 C26 110.3(2)
C1 C28 C35 113.7(2)
C26 C28 C35 112.1(2)
C1 C28 H28A 106.8
C26 C28 H28A 106.8
C35 C28 H28A 106.8
C30 C29 C7 112.4(2)
C30 C29 H29A 109.1
C7 C29 H29A 109.1
C30 C29 H29B 109.1
C7 C29 H29B 109.1
H29A C29 H29B 107.9
C29 C30 H30A 109.5
C29 C30 H30B 109.5
H30A C30 H30B 109.5
C29 C30 H30C 109.5
H30A C30 H30C 109.5
H30B C30 H30C 109.5
C32 C31 C14 111.7(2)
C32 C31 H31A 109.3
C14 C31 H31A 109.3
C32 C31 H31B 109.3
C14 C31 H31B 109.3
H31A C31 H31B 107.9
C31 C32 H32A 109.5
C31 C32 H32B 109.5
H32A C32 H32B 109.5
C31 C32 H32C 109.5
H32A C32 H32C 109.5
H32B C32 H32C 109.5
C34 C33 C21 113.1(2)
C34 C33 H33A 109.0
C21 C33 H33A 109.0
C34 C33 H33B 109.0
C21 C33 H33B 109.0
H33A C33 H33B 107.8
C33 C34 H34A 109.5
C33 C34 H34B 109.5
H34A C34 H34B 109.5
C33 C34 H34C 109.5
H34A C34 H34C 109.5
H34B C34 H34C 109.5
C36 C35 C28 113.0(2)
C36 C35 H35A 109.0
C28 C35 H35A 109.0
C36 C35 H35B 109.0
C28 C35 H35B 109.0
H35A C35 H35B 107.8
C35 C36 H36A 109.5
C35 C36 H36B 109.5
H36A C36 H36B 109.5
C35 C36 H36C 109.5
H36A C36 H36C 109.5
H36B C36 H36C 109.5
C2S O2S H2S 109.6
O2S C2S H2S1 109.5
O2S C2S H2S2 109.5
H2S1 C2S H2S2 109.5
O2S C2S H2S3 109.5
H2S1 C2S H2S3 109.5
H2S2 C2S H2S3 109.5
H1WA O1W H1WB 116.8
H1WA O1W H2WB 75.4
H1WB O1W H2WB 154.4
H1WA O1W H3WA 105.9
H1WB O1W H3WA 61.9
H2WB O1W H3WA 93.7
H1WA O1W H3WB 127.4
H1WB O1W H3WB 112.1
H2WB O1W H3WB 52.0
H3WA O1W H3WB 80.6
H2WA O2W H2WB 113.4
H2WA O2W H3WA 107.6
H2WB O2W H3WA 123.9
H2WA O2W H3WB 172.2
H2WB O2W H3WB 61.0
H3WA O2W H3WB 73.6
H3WA O3W H3WB 114.4
C41 O10 H10O 109.7
C41 O10 H10P 91.5
H10O O10 H10P 20.4
O9 C41 O10 118.7(8)
O9 C41 C42 125.0(6)
O10 C41 C42 115.7(7)
O9 C41 H10P 100.0
O10 C41 H10P 19.3
C42 C41 H10P 134.8
C43 C42 C41 118.2(7)
C43 C42 C45 126.5(9)
C41 C42 C45 115.1(8)
C42 C43 C44 123.9(8)
C42 C43 H43A 118.1
C44 C43 H43A 118.1
C43 C44 H44A 109.5
C43 C44 H44B 109.5
H44A C44 H44B 109.5
C43 C44 H44C 109.5
H44A C44 H44C 109.5
H44B C44 H44C 109.5
C42 C45 H45A 109.5
C42 C45 H45B 109.5
H45A C45 H45B 109.5
C42 C45 H45C 109.5
H45A C45 H45C 109.5
H45B C45 H45C 109.5
C1S O1S H1S 101.3
C1S O1S H1SP 54.4
H1S O1S H1SP 84.8
O1S C1S H1S1 109.5
O1S C1S H1S2 109.5
H1S1 C1S H1S2 109.5
O1S C1S H1S3 109.5
H1S1 C1S H1S3 109.5
H1S2 C1S H1S3 109.5
O1S C1S H1SP 39.5
H1S1 C1S H1SP 111.3
H1S2 C1S H1SP 72.2
H1S3 C1S H1SP 135.7
C41B O10B H10O 111.8
C41B O10B H10P 108.8
H10O O10B H10P 5.1
O9B C41B O10B 130(3)
O9B C41B C42B 113(2)
O10B C41B C42B 106(3)
C43B C42B C41B 132(3)
C43B C42B C45B 117(3)
C41B C42B C45B 107(3)
C42B C43B C44B 126(2)
C42B C43B H43B 117.0
C44B C43B H43B 117.0
C43B C44B H44D 109.5
C43B C44B H44E 109.5
H44D C44B H44E 109.5
C43B C44B H44F 109.5
H44D C44B H44F 109.5
H44E C44B H44F 109.5
C42B C45B H45D 109.5
C42B C45B H45E 109.5
H45D C45B H45E 109.5
C42B C45B H45F 109.5
H45D C45B H45F 109.5
H45E C45B H45F 109.5
C1SB O1SB H1SP 90.9
O1SB C1SB H1S 76.2
O1SB C1SB H1S4 109.5
H1S C1SB H1S4 76.6
O1SB C1SB H1S5 109.5
H1S C1SB H1S5 59.2
H1S4 C1SB H1S5 109.5
O1SB C1SB H1S6 109.5
H1S C1SB H1S6 168.7
H1S4 C1SB H1S6 109.5
H1S5 C1SB H1S6 109.5

loop_
_geom_bond_atom_site_label_1
_geom_bond_atom_site_label_2
_geom_bond_distance
O1 C2 1.381(3)
O1 H1O 0.80(3)
O2 C4 1.362(3)
O2 H2O 0.84(4)
O3 C9 1.388(3)
O3 H3O 0.80(4)
O4 C11 1.391(3)
O4 H4O 0.91(5)
O5 C16 1.374(3)
O5 H5O 0.77(4)
O6 C18 1.374(3)
O6 H6O 0.85(3)
O7 C23 1.386(3)
O7 H7O 0.78(4)
O8 C25 1.376(3)
O8 H8O 0.80(4)
C1 C2 1.390(4)
C1 C6 1.401(4)
C1 C28 1.527(4)
C2 C3 1.387(4)
C3 C4 1.391(4)
C3 H3A 0.9500
C4 C5 1.405(4)
C5 C6 1.389(4)
C5 C7 1.520(4)
C6 H6A 0.9500
C7 C8 1.532(4)
C7 C29 1.536(4)
C7 H7A 1.0000
C8 C9 1.390(4)
C8 C13 1.398(4)
C9 C10 1.388(4)
C10 C11 1.385(4)
C10 H10A 0.9500
C11 C12 1.387(4)
C12 C13 1.390(4)
C12 C14 1.533(4)
C13 H13A 0.9500
C14 C15 1.517(4)
C14 C31 1.531(4)
C14 H14A 1.0000
C15 C16 1.391(4)
C15 C20 1.393(4)
C16 C17 1.382(4)
C17 C18 1.389(4)
C17 H17A 0.9500
C18 C19 1.397(4)
C19 C20 1.394(4)
C19 C21 1.522(4)
C20 H20A 0.9500
C21 C33 1.531(4)
C21 C22 1.532(4)
C21 H21A 1.0000
C22 C27 1.391(4)
C22 C23 1.391(4)
C23 C24 1.382(4)
C24 C25 1.390(4)
C24 H24A 0.9500
C25 C26 1.393(4)
C26 C27 1.389(4)
C26 C28 1.530(4)
C27 H27A 0.9500
C28 C35 1.534(4)
C28 H28A 1.0000
C29 C30 1.525(4)
C29 H29A 0.9900
C29 H29B 0.9900
C30 H30A 0.9800
C30 H30B 0.9800
C30 H30C 0.9800
C31 C32 1.524(4)
C31 H31A 0.9900
C31 H31B 0.9900
C32 H32A 0.9800
C32 H32B 0.9800
C32 H32C 0.9800
C33 C34 1.522(4)
C33 H33A 0.9900
C33 H33B 0.9900
C34 H34A 0.9800
C34 H34B 0.9800
C34 H34C 0.9800
C35 C36 1.518(4)
C35 H35A 0.9900
C35 H35B 0.9900
C36 H36A 0.9800
C36 H36B 0.9800
C36 H36C 0.9800
O2S C2S 1.418(4)
O2S H2S 0.9834
C2S H2S1 0.9800
C2S H2S2 0.9800
C2S H2S3 0.9800
O1W H1WA 0.9218
O1W H1WB 0.9264
O1W H2WB 1.4689
O1W H3WA 1.1261
O1W H3WB 1.2654
O2W H2WA 0.8738
O2W H2WB 0.9244
O2W H3WA 1.2321
O2W H3WB 1.3520
O3W H3WA 0.9212
O3W H3WB 0.9240
O9 C41 1.240(6)
O10 C41 1.335(7)
O10 H10O 0.9506
O10 H10P 0.4710
C41 C42 1.473(8)
C41 H10P 1.4271
C42 C43 1.314(8)
C42 C45 1.538(8)
C43 C44 1.510(8)
C43 H43A 0.9500
C44 H44A 0.9800
C44 H44B 0.9800
C44 H44C 0.9800
C45 H45A 0.9800
C45 H45B 0.9800
C45 H45C 0.9800
O1S C1S 1.481(8)
O1S H1S 1.0253
O1S H1SP 0.9432
C1S H1S1 0.9800
C1S H1S2 0.9800
C1S H1S3 0.9800
C1S H1SP 1.2060
O9B C41B 1.217(16)
O10B C41B 1.339(16)
O10B H10O 1.3701
O10B H10P 0.8441
C41B C42B 1.476(18)
C42B C43B 1.312(17)
C42B C45B 1.535(18)
C43B C44B 1.547(17)
C43B H43B 0.9500
C44B H44D 0.9800
C44B H44E 0.9800
C44B H44F 0.9800
C45B H45D 0.9800
C45B H45E 0.9800
C45B H45F 0.9800
O1SB C1SB 1.482(15)
O1SB H1SP 0.8551
C1SB H1S 1.4395
C1SB H1S4 0.9800
C1SB H1S5 0.9800
C1SB H1S6 0.9800
